data_2104468
loop_
_publ_author_name
'Kr\"uger, Hannes'
'Lazi\'c, Biljana'
'Arroyabe, Erik'
'Kahlenberg, Volker'

_publ_section_title
;
 Modulated structure and phase transitions of Sr~10~Ga~6~O~19~
;
_journal_issue 5
_journal_name_full 'Acta Crystallographica Section B'
_journal_page_first 587
_journal_page_last 592
_journal_paper_doi 10.1107/S0108768109026974
_journal_volume 65
_journal_year 2009
_chemical_formula_sum 'Ga6 O19 Sr10'
_chemical_formula_weight 1598.5
_chemical_name_systematic ' ?'
_space_group_IT_number 15
_symmetry_cell_setting monoclinic
_symmetry_space_group_name_Hall '-C 2yc'
_symmetry_space_group_name_H-M 'C 1 2/c 1'
_audit_creation_method
;
  Jana2000 Version : 18/12/2007
  STOE X-RED
  enCIFer 1.3
;
_cell_angle_alpha 90
_cell_angle_beta 103.4920(10)
_cell_angle_gamma 90
_cell_formula_units_Z 8
_cell_length_a 35.0481(18)
_cell_length_b 7.9732(4)
_cell_length_c 16.0077(8)
_cell_measurement_reflns_used 6600
_cell_measurement_temperature 673
_cell_measurement_theta_max 26.06
_cell_measurement_theta_min 1.19
_cell_volume 4349.8(4)
_computing_cell_refinement 'STOE X-AREA'
_computing_data_collection 'STOE X-AREA'
_computing_data_reduction 'STOE X-RED'
_computing_molecular_graphics DRAWxtl
_computing_publication_material 'Jana2000 (Petricek, Dusek & Palatinus, 2000)'
_computing_structure_refinement 'Jana2000 (Petricek, Dusek & Palatinus, 2000)'
_diffrn_ambient_temperature 673
_diffrn_detector_area_resol_mean 6.67
_diffrn_measured_fraction_theta_full 0.95
_diffrn_measurement_device '2-circle goniometer'
_diffrn_measurement_device_type 'STOE IPDS 2'
_diffrn_measurement_method 'rotation method'
_diffrn_radiation_monochromator 'plane graphite'
_diffrn_radiation_type 'Mo K\a'
_diffrn_radiation_wavelength 0.71073
_diffrn_reflns_av_R_equivalents 0.0817
_diffrn_reflns_av_sigmaI/netI 0.0281
_diffrn_reflns_limit_h_max 42
_diffrn_reflns_limit_h_min -42
_diffrn_reflns_limit_k_max 9
_diffrn_reflns_limit_k_min -9
_diffrn_reflns_limit_l_max 19
_diffrn_reflns_limit_l_min -19
_diffrn_reflns_number 14385
_diffrn_reflns_reduction_process
; STOE X-AREA/INTEGRATE 1.39
  elliptical profiles, parameters A=12.3,B=2.0,EMS=0.040
  0% overlap tolerance
;
_diffrn_reflns_theta_full 25.42
_diffrn_reflns_theta_max 25.67
_diffrn_reflns_theta_min 1.19
_exptl_absorpt_coefficient_mu 31.673
_exptl_absorpt_correction_T_max 0.183
_exptl_absorpt_correction_T_min 0.081
_exptl_absorpt_correction_type gaussian
_exptl_absorpt_process_details '(Jana2000; Petricek, Dusek & Palatinus, 2000)'
_exptl_crystal_colour colourless
_exptl_crystal_density_diffrn 4.8802
_exptl_crystal_description fragment
_exptl_crystal_F_000 5741
_exptl_crystal_size_max 0.200
_exptl_crystal_size_mid 0.140
_exptl_crystal_size_min 0.100
_refine_diff_density_max 1.67
_refine_diff_density_min -1.77
_refine_ls_extinction_coef 5086.46
_refine_ls_extinction_method 'B-C type 1 Gaussian isotropic (Becker & Coppens, 1974)'
_refine_ls_goodness_of_fit_ref 2.47
_refine_ls_number_parameters 318
_refine_ls_number_reflns 3902
_refine_ls_R_factor_all 0.0766
_refine_ls_R_factor_gt 0.0552
_refine_ls_shift/su_max 0.0004
_refine_ls_shift/su_mean 0.0000
_refine_ls_structure_factor_coef F
_refine_ls_weighting_details w=1/(\s^2^(F)+0.0001F^2^)
_refine_ls_weighting_scheme sigma
_refine_ls_wR_factor_gt 0.0481
_refine_ls_wR_factor_ref 0.0512
_reflns_number_gt 3173
_reflns_number_total 3902
_reflns_threshold_expression I>3\s(I)
_cod_data_source_file sn5086.cif
_cod_data_source_block 673K
_cod_depositor_comments
;
The following automatic conversions were performed:
'_exptl_absorpt_correction_type' value 'Gaussian' changed to 'gaussian'
according to '/home/saulius/struct/CIF-dictionaries/cif_core.dic'
dictionary named 'cif_core.dic' version 2.4.1 from 2010-06-29.

Automatic conversion script
Id: cif_fix_enum 1527 2010-12-29 10:47:43Z saulius 

The following automatic conversions were performed:

'_exptl_absorpt_correction_type' value 'Gaussian' changed to
'gaussian' according to
/home/saulius/struct/CIF-dictionaries/cif_core.dic dictionary named
'cif_core.dic' version 2.4.1 from 2010-06-29.

Automatic conversion script
Id: cif_fix_values 1715 2011-07-08 13:25:40Z adriana 
;
_cod_database_code 2104468
_cod_database_fobs_code 2104468

loop_
_symmetry_equiv_pos_site_id
_symmetry_equiv_pos_as_xyz
1 x,y,z
2 -x,y,1/2-z
3 -x,-y,-z
4 x,-y,1/2+z
5 1/2+x,1/2+y,z
6 1/2-x,1/2+y,1/2-z
7 1/2-x,1/2-y,-z
8 1/2+x,1/2-y,1/2+z

loop_
_atom_site_type_symbol
_atom_site_label
_atom_site_fract_x
_atom_site_fract_y
_atom_site_fract_z
_atom_site_U_iso_or_equiv
_atom_site_adp_type
_atom_site_calc_flag
_atom_site_refinement_flags
_atom_site_occupancy
_atom_site_disorder_assembly
_atom_site_disorder_group
Sr Sr1 0.12631(4) 0.25041(14) 0.32884(9) 0.0304(4) Uani d . 1 . .
Sr Sr2 0.11996(4) 0.70659(14) 0.07628(9) 0.0294(4) Uani d . 1 . .
Sr Sr3 0.06438(3) 0.45456(13) 0.16777(8) 0.0232(4) Uani d . 1 . .
Sr Sr4 0.00233(4) 0.75632(14) 0.02574(9) 0.0332(4) Uani d . 1 . .
Sr Sr5 0.18639(3) 0.02067(13) 0.47778(8) 0.0248(4) Uani d . 1 . .
Sr Sr6 0.12559(4) 0.74934(15) 0.31942(10) 0.0365(4) Uani d . 1 . .
Sr Sr7 0.25051(4) 0.22831(16) 0.35238(10) 0.0409(5) Uani d . 1 . .
Sr Sr8 0.12970(5) 0.24269(16) 0.05995(10) 0.0428(5) Uani d . 1 . .
Sr Sr9 0 0.7142(2) 0.25 0.0433(7) Uani d . 1 . .
Sr Sr10 0 0.1613(2) 0.25 0.0391(7) Uani d . 1 . .
Sr Sr11 0.25313(4) 0.24806(15) 0.11969(9) 0.0347(4) Uani d . 1 . .
Ga Ga1 0.05630(3) 0.53457(14) -0.09024(8) 0.0190(4) Uani d . 1 . .
Ga Ga2 0.06386(3) 0.98721(13) -0.06902(9) 0.0208(4) Uani d . 1 . .
Ga Ga3 0.07314(4) 0.99175(13) 0.15213(9) 0.0227(4) Uani d . 1 . .
Ga Ga4 0.18017(4) 0.97099(14) 0.21478(9) 0.0200(4) Uani d . 1 . .
Ga Ga5 0.18519(4) 0.50698(14) 0.23555(9) 0.0206(4) Uani d . 1 . .
Ga Ga6 0.19435(4) 0.49150(13) 0.46457(9) 0.0199(4) Uani d . 1 . .
O O1 0.1844(3) 0.0534(13) 0.3221(6) 0.041(3) Uani d . 1 . .
O O2 0.1677(3) 0.3158(10) 0.4943(7) 0.040(4) Uani d . 1 . .
O O3 0.0213(3) 0.0709(12) 0.8569(7) 0.042(3) Uani d . 1 . .
O O4 0.0645(3) 0.7687(9) 0.1681(6) 0.035(3) Uani d . 1 . .
O O5 0.2285(3) 0.4366(14) 0.2075(8) 0.058(5) Uani d . 1 . .
O O6 0.0519(3) 0.0426(11) 0.0369(6) 0.036(3) Uani d . 1 . .
O O7 0.1891(4) 0.4553(16) 0.3481(8) 0.068(5) Uani d . 1 . .
O O8 0.1354(2) 0.4492(12) 0.1800(7) 0.038(3) Uani d . 1 . .
O O9 0.0651(2) 0.1624(8) 0.2191(6) 0.028(3) Uani d . 1 . .
O O10 0.0824(3) 0.4854(9) 0.8269(6) 0.034(3) Uani d . 1 . .
O O11 0.0631(5) 0.7587(11) -0.0624(8) 0.071(6) Uani d . 1 . .
O O12 0.1272(3) 0.9880(12) 0.1569(10) 0.065(5) Uani d . 1 . .
O O13 0.2458(3) 0.488(2) 0.5144(9) 0.076(6) Uani d . 1 . .
O O14 0.0726(3) 0.4423(12) 0.0170(6) 0.043(4) Uani d . 1 . .
O O15 0.1137(3) 0.0378(13) -0.0743(7) 0.045(4) Uani d . 1 . .
O O16 0.1868(3) 0.7390(10) 0.2300(9) 0.059(5) Uani d . 1 . .
O O17 0.0036(3) 0.5035(16) 0.8737(8) 0.059(5) Uani d . 1 . .
O O18 0.1788(4) 0.7091(11) 0.4705(8) 0.058(5) Uani d . 1 . .
O O19 0.2031(3) 0.0381(13) 0.1322(7) 0.052(4) Uani d . 1 . .

loop_
_atom_site_aniso_label
_atom_site_aniso_U_11
_atom_site_aniso_U_22
_atom_site_aniso_U_33
_atom_site_aniso_U_12
_atom_site_aniso_U_13
_atom_site_aniso_U_23
_atom_site_aniso_type_symbol
Sr1 0.0288(6) 0.0271(5) 0.0322(8) 0.0020(4) 0.0008(6) 0.0005(5) Sr
Sr2 0.0307(6) 0.0329(6) 0.0273(7) -0.0033(5) 0.0122(6) -0.0028(5) Sr
Sr3 0.0193(5) 0.0242(5) 0.0252(7) -0.0003(4) 0.0036(5) 0.0048(4) Sr
Sr4 0.0355(6) 0.0347(6) 0.0297(8) 0.0093(5) 0.0083(6) 0.0043(5) Sr
Sr5 0.0236(5) 0.0238(5) 0.0266(7) 0.0037(4) 0.0050(5) 0.0007(4) Sr
Sr6 0.0455(7) 0.0310(6) 0.0338(8) -0.0097(5) 0.0110(6) -0.0031(5) Sr
Sr7 0.0374(7) 0.0405(6) 0.0497(10) 0.0010(5) 0.0201(7) 0.0058(6) Sr
Sr8 0.0573(9) 0.0407(7) 0.0350(9) 0.0112(6) 0.0204(8) -0.0049(6) Sr
Sr9 0.0719(14) 0.0345(9) 0.0230(11) 0 0.0102(11) 0 Sr
Sr10 0.0327(9) 0.0460(10) 0.0428(13) 0 0.0176(10) 0 Sr
Sr11 0.0330(7) 0.0407(6) 0.0331(8) 0.0021(5) 0.0128(6) -0.0037(5) Sr
Ga1 0.0211(6) 0.0191(5) 0.0176(8) 0.0002(4) 0.0061(6) -0.0021(4) Ga
Ga2 0.0194(6) 0.0217(5) 0.0214(8) 0.0027(4) 0.0045(6) 0.0014(5) Ga
Ga3 0.0262(6) 0.0184(5) 0.0207(8) 0.0043(5) -0.0002(6) -0.0005(5) Ga
Ga4 0.0211(6) 0.0201(5) 0.0196(8) -0.0012(4) 0.0067(6) 0.0009(4) Ga
Ga5 0.0215(6) 0.0217(6) 0.0194(7) 0.0007(4) 0.0063(6) -0.0004(4) Ga
Ga6 0.0198(6) 0.0203(5) 0.0193(8) -0.0022(4) 0.0042(6) 0.0014(4) Ga
O1 0.040(5) 0.069(6) 0.014(5) 0.008(4) 0.005(5) -0.008(4) O
O2 0.050(5) 0.030(4) 0.052(7) -0.009(4) 0.037(6) -0.002(4) O
O3 0.034(5) 0.062(6) 0.024(6) 0.014(4) -0.005(5) 0.001(4) O
O4 0.048(6) 0.024(4) 0.032(6) 0.005(3) 0.011(5) 0.004(4) O
O5 0.037(5) 0.073(7) 0.074(9) 0.013(5) 0.034(6) -0.003(6) O
O6 0.040(5) 0.046(5) 0.021(6) 0.012(4) 0.002(4) 0.006(4) O
O7 0.093(9) 0.094(8) 0.017(6) -0.034(8) 0.010(7) 0.000(6) O
O8 0.024(4) 0.054(5) 0.035(6) -0.007(4) 0.003(4) -0.003(4) O
O9 0.033(4) 0.017(3) 0.036(6) -0.005(3) 0.014(4) -0.002(3) O
O10 0.051(5) 0.030(4) 0.026(5) 0.009(4) 0.018(5) 0.002(3) O
O11 0.133(12) 0.023(4) 0.059(9) -0.001(6) 0.030(9) -0.003(5) O
O12 0.022(4) 0.047(5) 0.114(12) 0.011(4) -0.008(6) -0.016(6) O
O13 0.022(5) 0.156(13) 0.047(9) -0.007(7) 0.000(6) 0.013(8) O
O14 0.057(6) 0.048(5) 0.022(6) 0.008(4) 0.009(5) 0.004(4) O
O15 0.022(4) 0.071(6) 0.041(7) 0.001(4) 0.009(5) -0.004(5) O
O16 0.067(7) 0.016(4) 0.089(10) 0.004(4) 0.008(7) 0.008(5) O
O17 0.019(4) 0.098(9) 0.059(9) -0.001(5) 0.005(5) -0.014(6) O
O18 0.091(8) 0.028(4) 0.062(9) 0.004(5) 0.031(7) 0.006(4) O
O19 0.070(7) 0.062(6) 0.033(7) -0.017(5) 0.031(6) 0.007(5) O

loop_
_atom_type_symbol
_atom_type_scat_dispersion_real
_atom_type_scat_dispersion_imag
_atom_type_scat_source
Ga 0.231 1.608 'International Tables Vol C Tables  4.2.6.8 and 6.1.1.4'
O 0.011 0.006 'International Tables Vol C Tables  4.2.6.8 and 6.1.1.4'
Sr -1.531 3.250 'International Tables Vol C Tables  4.2.6.8 and 6.1.1.4'

loop_
_exptl_crystal_face_index_h
_exptl_crystal_face_index_k
_exptl_crystal_face_index_l
_exptl_crystal_face_perp_dist
0 -9 8 0.0540
1 0 0 0.0480
-10 1 2 0.0300
1 -5 4 0.0562
-1 11 -7 0.0298
2 -1 5 0.0887
-10 -3 -5 0.0684
-4 -1 -9 0.0678
3 -1 11 0.1026
-11 -1 4 0.0276
8 -1 -7 0.1058
15 1 -7 0.0967
15 2 -1 0.0615
7 1 -11 0.0926

loop_
_geom_angle_atom_site_label_1
_geom_angle_atom_site_label_2
_geom_angle_atom_site_label_3
_geom_angle_site_symmetry_1
_geom_angle_site_symmetry_2
_geom_angle_site_symmetry_3
_geom_angle
_geom_angle_publ_flag
O1 Sr1 O2 . . . 85.0(3) yes
O1 Sr1 O7 . . . 75.2(4) yes
O1 Sr1 O8 . . . 93.3(3) yes
O1 Sr1 O9 . . . 110.5(3) yes
O1 Sr1 O10 . . 4_564 163.1(3) yes
O1 Sr1 O15 . . 4_555 76.0(3) yes
O2 Sr1 O7 . . . 62.9(3) yes
O2 Sr1 O8 . . . 123.0(3) yes
O2 Sr1 O9 . . . 152.7(3) yes
O2 Sr1 O10 . . 4_564 92.0(3) yes
O2 Sr1 O15 . . 4_555 75.2(3) yes
O7 Sr1 O8 . . . 61.8(3) yes
O7 Sr1 O9 . . . 141.5(3) yes
O7 Sr1 O10 . . 4_564 88.6(4) yes
O7 Sr1 O15 . . 4_555 130.4(3) yes
O8 Sr1 O9 . . . 79.7(3) yes
O8 Sr1 O10 . . 4_564 74.3(3) yes
O8 Sr1 O15 . . 4_555 158.6(3) yes
O9 Sr1 O10 . . 4_564 79.2(2) yes
O9 Sr1 O15 . . 4_555 86.6(3) yes
O10 Sr1 O15 4_564 . 4_555 119.4(3) yes
O2 Sr2 O4 4_564 . . 173.9(3) yes
O2 Sr2 O8 4_564 . . 103.0(3) yes
O2 Sr2 O11 4_564 . . 92.1(4) yes
O2 Sr2 O12 4_564 . . 110.2(4) yes
O2 Sr2 O14 4_564 . . 101.6(3) yes
O2 Sr2 O16 4_564 . . 86.8(4) yes
O4 Sr2 O8 . . . 82.5(3) yes
O4 Sr2 O11 . . . 86.1(4) yes
O4 Sr2 O12 . . . 64.7(3) yes
O4 Sr2 O14 . . . 82.9(3) yes
O4 Sr2 O16 . . . 93.4(3) yes
O8 Sr2 O11 . . . 131.2(3) yes
O8 Sr2 O12 . . . 112.6(4) yes
O8 Sr2 O14 . . . 68.4(3) yes
O8 Sr2 O16 . . . 62.5(3) yes
O11 Sr2 O12 . . . 104.5(3) yes
O11 Sr2 O14 . . . 63.2(3) yes
O11 Sr2 O16 . . . 165.8(3) yes
O12 Sr2 O14 . . . 146.5(3) yes
O12 Sr2 O16 . . . 62.9(3) yes
O14 Sr2 O16 . . . 130.8(3) yes
O4 Sr3 O8 . . . 90.9(3) yes
O4 Sr3 O9 . . . 160.6(3) yes
O4 Sr3 O10 . . 4_564 78.9(3) yes
O4 Sr3 O14 . . . 92.3(3) yes
O4 Sr3 O17 . . 3_566 81.9(4) yes
O8 Sr3 O9 . . . 91.5(3) yes
O8 Sr3 O10 . . 4_564 85.0(3) yes
O8 Sr3 O14 . . . 74.5(3) yes
O8 Sr3 O17 . . 3_566 166.3(4) yes
O9 Sr3 O10 . . 4_564 82.1(3) yes
O9 Sr3 O14 . . . 106.9(3) yes
O9 Sr3 O17 . . 3_566 99.2(4) yes
O10 Sr3 O14 4_564 . . 157.6(3) yes
O10 Sr3 O17 4_564 . 3_566 104.9(4) yes
O14 Sr3 O17 . . 3_566 94.1(4) yes
O3 Sr4 O4 3_566 . . 73.1(3) yes
O3 Sr4 O6 3_566 . 1_565 79.8(3) yes
O3 Sr4 O6 3_566 . 3_565 67.2(3) yes
O3 Sr4 O11 3_566 . . 139.4(3) yes
O3 Sr4 O17 3_566 . 3_566 83.9(4) yes
O4 Sr4 O6 . . 1_565 64.4(2) yes
O4 Sr4 O6 . . 3_565 133.2(3) yes
O4 Sr4 O11 . . . 82.5(3) yes
O4 Sr4 O17 . . 3_566 71.8(3) yes
O6 Sr4 O6 1_565 . 3_565 84.7(3) yes
O6 Sr4 O11 1_565 . . 60.3(3) yes
O6 Sr4 O17 1_565 . 3_566 136.0(3) yes
O6 Sr4 O6 3_565 . 1_565 84.7(3) yes
O6 Sr4 O11 3_565 . . 112.8(3) yes
O6 Sr4 O17 3_565 . 3_566 125.4(3) yes
O11 Sr4 O17 . . 3_566 118.9(3) yes
O1 Sr5 O2 . . . 93.5(3) yes
O1 Sr5 O13 . . 7_556 81.3(4) yes
O1 Sr5 O15 . . 4_555 84.2(3) yes
O1 Sr5 O18 . . 1_545 94.6(4) yes
O1 Sr5 O19 . . 4_555 167.0(4) yes
O2 Sr5 O13 . . 7_556 108.2(5) yes
O2 Sr5 O15 . . 4_555 86.5(3) yes
O2 Sr5 O18 . . 1_545 157.4(4) yes
O2 Sr5 O19 . . 4_555 94.7(3) yes
O13 Sr5 O15 7_556 . 4_555 159.9(4) yes
O13 Sr5 O18 7_556 . 1_545 94.0(5) yes
O13 Sr5 O19 7_556 . 4_555 86.6(4) yes
O15 Sr5 O18 4_555 . 1_545 73.4(4) yes
O15 Sr5 O19 4_555 . 4_555 106.4(4) yes
O18 Sr5 O19 1_545 . 4_555 81.6(4) yes
O4 Sr6 O10 . . 4_564 74.3(3) yes
O4 Sr6 O15 . . 4_565 109.3(3) yes
O4 Sr6 O16 . . . 94.5(3) yes
O4 Sr6 O18 . . . 173.9(3) yes
O10 Sr6 O15 4_564 . 4_565 106.5(3) yes
O10 Sr6 O16 4_564 . . 123.7(3) yes
O10 Sr6 O18 4_564 . . 99.9(3) yes
O15 Sr6 O16 4_565 . . 128.7(3) yes
O15 Sr6 O18 4_565 . . 70.3(3) yes
O16 Sr6 O18 . . . 90.2(4) yes
O1 Sr7 O5 . . . 95.7(3) yes
O1 Sr7 O5 . . 6_545 77.3(3) yes
O1 Sr7 O7 . . . 72.7(4) yes
O1 Sr7 O13 . . 7_556 71.9(3) yes
O1 Sr7 O16 . . 6_545 132.5(3) yes
O1 Sr7 O19 . . 6_555 154.4(3) yes
O5 Sr7 O5 . . 6_545 105.2(4) yes
O5 Sr7 O7 . . . 62.4(4) yes
O5 Sr7 O13 . . 7_556 167.1(3) yes
O5 Sr7 O16 . . 6_545 71.9(3) yes
O5 Sr7 O19 . . 6_555 67.2(3) yes
O5 Sr7 O5 6_545 . . 105.2(4) yes
O5 Sr7 O7 6_545 . . 145.6(3) yes
O5 Sr7 O13 6_545 . 7_556 76.4(4) yes
O5 Sr7 O16 6_545 . 6_545 63.2(3) yes
O5 Sr7 O19 6_545 . 6_555 124.5(3) yes
O7 Sr7 O13 . . 7_556 108.9(4) yes
O7 Sr7 O16 . . 6_545 130.4(4) yes
O7 Sr7 O19 . . 6_555 82.3(4) yes
O13 Sr7 O16 7_556 . 6_545 119.1(3) yes
O13 Sr7 O19 7_556 . 6_555 122.9(3) yes
O16 Sr7 O19 6_545 . 6_555 62.4(3) yes
O8 Sr8 O12 . . 1_545 93.7(4) yes
O8 Sr8 O14 . . . 73.2(3) yes
O8 Sr8 O15 . . . 172.3(3) yes
O8 Sr8 O18 . . 4_564 113.2(3) yes
O12 Sr8 O14 1_545 . . 121.8(4) yes
O12 Sr8 O15 1_545 . . 88.4(4) yes
O12 Sr8 O18 1_545 . 4_564 126.1(4) yes
O14 Sr8 O15 . . . 99.4(3) yes
O14 Sr8 O18 . . 4_564 110.7(3) yes
O15 Sr8 O18 . . 4_564 71.1(3) yes
O3 Sr9 O3 3_566 . 4_564 89.5(3) yes
O3 Sr9 O4 3_566 . . 73.6(3) yes
O3 Sr9 O4 3_566 . 2_555 94.0(3) yes
O3 Sr9 O17 3_566 . 3_566 89.0(4) yes
O3 Sr9 O17 3_566 . 4_564 163.9(3) yes
O3 Sr9 O3 4_564 . 3_566 89.5(3) yes
O3 Sr9 O4 4_564 . . 94.0(3) yes
O3 Sr9 O4 4_564 . 2_555 73.6(3) yes
O3 Sr9 O17 4_564 . 3_566 163.9(3) yes
O3 Sr9 O17 4_564 . 4_564 89.0(4) yes
O4 Sr9 O4 . . 2_555 162.8(2) yes
O4 Sr9 O17 . . 3_566 70.3(3) yes
O4 Sr9 O17 . . 4_564 122.5(3) yes
O4 Sr9 O4 2_555 . . 162.8(2) yes
O4 Sr9 O17 2_555 . 3_566 122.5(3) yes
O4 Sr9 O17 2_555 . 4_564 70.3(3) yes
O17 Sr9 O17 3_566 . 4_564 96.8(4) yes
O17 Sr9 O17 4_564 . 3_566 96.8(4) yes
O3 Sr10 O3 3_556 . 4_554 85.1(3) yes
O3 Sr10 O9 3_556 . . 90.4(3) yes
O3 Sr10 O9 3_556 . 2_555 89.9(3) yes
O3 Sr10 O3 4_554 . 3_556 85.1(3) yes
O3 Sr10 O9 4_554 . . 89.9(3) yes
O3 Sr10 O9 4_554 . 2_555 90.4(3) yes
O9 Sr10 O9 . . 2_555 179.6(2) yes
O9 Sr10 O9 2_555 . . 179.6(2) yes
O5 Sr11 O13 . . 6_545 159.8(3) yes
O5 Sr11 O13 . . 4_564 83.1(4) yes
O5 Sr11 O16 . . 6_545 79.1(4) yes
O5 Sr11 O19 . . . 91.0(4) yes
O13 Sr11 O13 6_545 . 4_564 96.3(4) yes
O13 Sr11 O16 6_545 . 6_545 117.7(3) yes
O13 Sr11 O19 6_545 . . 73.5(4) yes
O13 Sr11 O13 4_564 . 6_545 96.3(4) yes
O13 Sr11 O16 4_564 . 6_545 120.3(3) yes
O13 Sr11 O19 4_564 . . 128.4(3) yes
O16 Sr11 O19 6_545 . . 108.6(3) yes
O10 Ga1 O11 1_554 . . 109.0(6) yes
O10 Ga1 O14 1_554 . . 119.7(4) yes
O10 Ga1 O17 1_554 . 1_554 112.7(5) yes
O11 Ga1 O14 . . . 99.7(5) yes
O11 Ga1 O17 . . 1_554 105.9(6) yes
O14 Ga1 O17 . . 1_554 108.3(5) yes
O3 Ga2 O6 1_564 . 1_565 100.4(4) yes
O3 Ga2 O11 1_564 . . 112.7(5) yes
O3 Ga2 O15 1_564 . 1_565 123.0(5) yes
O6 Ga2 O11 1_565 . . 99.9(5) yes
O6 Ga2 O15 1_565 . 1_565 114.0(4) yes
O11 Ga2 O15 . . 1_565 104.6(6) yes
O4 Ga3 O6 . . 1_565 108.0(4) yes
O4 Ga3 O9 . . 1_565 126.8(4) yes
O4 Ga3 O12 . . . 100.2(4) yes
O6 Ga3 O9 1_565 . 1_565 110.1(4) yes
O6 Ga3 O12 1_565 . . 102.1(6) yes
O9 Ga3 O12 1_565 . . 106.6(5) yes
O1 Ga4 O12 1_565 . . 107.1(6) yes
O1 Ga4 O16 1_565 . . 104.7(5) yes
O1 Ga4 O19 1_565 . 1_565 130.0(5) yes
O12 Ga4 O16 . . . 102.3(5) yes
O12 Ga4 O19 . . 1_565 100.2(6) yes
O16 Ga4 O19 . . 1_565 109.2(6) yes
O5 Ga5 O7 . . . 107.9(6) yes
O5 Ga5 O8 . . . 125.1(5) yes
O5 Ga5 O16 . . . 105.5(6) yes
O7 Ga5 O8 . . . 105.6(6) yes
O7 Ga5 O16 . . . 106.1(6) yes
O8 Ga5 O16 . . . 105.4(5) yes
O2 Ga6 O7 . . . 102.0(5) yes
O2 Ga6 O13 . . . 113.5(6) yes
O2 Ga6 O18 . . . 122.9(5) yes
O7 Ga6 O13 . . . 107.3(7) yes
O7 Ga6 O18 . . . 103.9(6) yes
O13 Ga6 O18 . . . 105.9(6) yes

loop_
_geom_bond_atom_site_label_1
_geom_bond_atom_site_label_2
_geom_bond_site_symmetry_1
_geom_bond_site_symmetry_2
_geom_bond_distance
_geom_bond_publ_flag
Sr1 O1 . . 2.593(10) yes
Sr1 O2 . . 2.756(10) yes
Sr1 O7 . . 2.701(15) yes
Sr1 O8 . . 2.941(11) yes
Sr1 O9 . . 2.534(8) yes
Sr1 O10 . 4_564 2.604(9) yes
Sr1 O15 . 4_555 2.864(11) yes
Sr2 O2 . 4_564 2.361(11) yes
Sr2 O4 . . 2.741(10) yes
Sr2 O8 . . 2.615(10) yes
Sr2 O11 . . 2.647(13) yes
Sr2 O12 . . 2.572(12) yes
Sr2 O14 . . 2.713(10) yes
Sr2 O16 . . 2.986(11) yes
Sr3 O4 . . 2.505(8) yes
Sr3 O8 . . 2.452(9) yes
Sr3 O9 . . 2.468(7) yes
Sr3 O10 . 4_564 2.523(9) yes
Sr3 O14 . . 2.499(11) yes
Sr3 O17 . 3_566 2.345(9) yes
Sr4 O3 . 3_566 2.615(11) yes
Sr4 O4 . . 2.764(8) yes
Sr4 O6 . 1_565 2.850(9) yes
Sr4 O6 . 3_565 2.510(9) yes
Sr4 O11 . . 2.817(17) yes
Sr4 O17 . 3_566 2.661(13) yes
Sr5 O1 . . 2.490(10) yes
Sr5 O2 . . 2.474(8) yes
Sr5 O13 . 7_556 2.351(11) yes
Sr5 O15 . 4_555 2.532(9) yes
Sr5 O18 . 1_545 2.498(9) yes
Sr5 O19 . 4_555 2.448(11) yes
Sr6 O4 . . 2.837(8) yes
Sr6 O10 . 4_564 2.427(9) yes
Sr6 O15 . 4_565 2.506(11) yes
Sr6 O16 . . 2.844(14) yes
Sr6 O18 . . 2.707(11) yes
Sr7 O1 . . 2.651(10) yes
Sr7 O5 . . 2.810(12) yes
Sr7 O5 . 6_545 2.684(12) yes
Sr7 O7 . . 2.799(15) yes
Sr7 O13 . 7_556 2.721(15) yes
Sr7 O16 . 6_545 2.816(14) yes
Sr7 O19 . 6_555 2.935(11) yes
Sr8 O8 . . 2.502(10) yes
Sr8 O12 . 1_545 2.570(13) yes
Sr8 O14 . . 2.523(10) yes
Sr8 O15 . . 2.653(11) yes
Sr8 O18 . 4_564 2.512(14) yes
Sr9 O3 . 3_566 2.413(10) yes
Sr9 O3 . 4_564 2.413(10) yes
Sr9 O4 . . 2.899(10) yes
Sr9 O4 . 2_555 2.899(10) yes
Sr9 O17 . 3_566 2.614(13) yes
Sr9 O17 . 4_564 2.614(13) yes
Sr10 O3 . 3_556 2.513(10) yes
Sr10 O3 . 4_554 2.513(10) yes
Sr10 O9 . . 2.444(9) yes
Sr10 O9 . 2_555 2.444(9) yes
Sr11 O5 . . 2.356(13) yes
Sr11 O13 . 6_545 2.992(15) yes
Sr11 O13 . 4_564 2.672(16) yes
Sr11 O16 . 6_545 2.805(12) yes
Sr11 O19 . . 2.466(12) yes
Ga1 O10 . 1_554 1.822(11) yes
Ga1 O11 . . 1.843(9) yes
Ga1 O14 . . 1.832(10) yes
Ga1 O17 . 1_554 1.818(9) yes
Ga2 O3 . 1_564 1.804(9) yes
Ga2 O6 . 1_565 1.891(10) yes
Ga2 O11 . . 1.826(9) yes
Ga2 O15 . 1_565 1.814(10) yes
Ga3 O4 . . 1.832(8) yes
Ga3 O6 . 1_565 1.866(9) yes
Ga3 O9 . 1_565 1.795(8) yes
Ga3 O12 . . 1.878(10) yes
Ga4 O1 . 1_565 1.813(10) yes
Ga4 O12 . . 1.876(10) yes
Ga4 O16 . . 1.873(8) yes
Ga4 O19 . 1_565 1.783(12) yes
Ga5 O5 . . 1.770(12) yes
Ga5 O7 . . 1.822(13) yes
Ga5 O8 . . 1.823(8) yes
Ga5 O16 . . 1.854(8) yes
Ga6 O2 . . 1.809(9) yes
Ga6 O7 . . 1.853(13) yes
Ga6 O13 . . 1.794(10) yes
Ga6 O18 . . 1.827(10) yes
